data_4110194
loop_
_publ_author_name
'Jian Zhang'
'Shumei Chen'
'Henry Valle'
'Matthew Wong'
'Cristina Austria'
'Maria Cruz'
'Xianhui Bu'

_publ_contact_author_address
;
Department of Chemistry and Biochemistry
California State University, Long Beach
1250 Bellflower Boulevard, Long Beach, CA 90840

;
_publ_contact_author_email xbu@csulb.edu
_publ_contact_author_name 'Xianhui Bu'
_publ_contact_author_phone
;
;
_publ_section_title
;
 Manganese and Magnesium Homochiral Materials: Decoration of Honeycomb
 Channels with Homochiral Chains
;
_journal_name_full 'Journal of the American Chemical Society'
_journal_page_first 14168
_journal_page_last 14169
_journal_paper_doi 10.1021/ja076532y
_journal_volume 129
_journal_year 2007
_chemical_formula_sum 'C28 H44 Mn3 N2 O14'
_chemical_formula_weight 797.47
_chemical_name_systematic
; 
 ? 
;
_space_group_IT_number 4
_symmetry_cell_setting monoclinic
_symmetry_space_group_name_Hall 'P 2yb'
_symmetry_space_group_name_H-M 'P 1 21 1'
_atom_sites_solution_hydrogens geom
_atom_sites_solution_primary direct
_atom_sites_solution_secondary difmap
_audit_creation_method SHELXL-97
_cell_angle_alpha 90.00
_cell_angle_beta 97.746(2)
_cell_angle_gamma 90.00
_cell_formula_units_Z 2
_cell_length_a 8.8724(3)
_cell_length_b 13.7075(5)
_cell_length_c 14.4409(6)
_cell_measurement_reflns_used 5993
_cell_measurement_temperature 273(2)
_cell_measurement_theta_max 25.03
_cell_measurement_theta_min 2.75
_cell_volume 1740.25(11)
_computing_cell_refinement 'Bruker SMART'
_computing_data_collection 'Bruker SMART'
_computing_data_reduction 'Bruker SAINT'
_computing_molecular_graphics 'Bruker SHELXTL'
_computing_publication_material 'Bruker SHELXTL'
_computing_structure_refinement 'SHELXL-97 (Sheldrick, 1997)'
_computing_structure_solution 'SHELXS-97 (Sheldrick, 1990)'
_diffrn_ambient_temperature 273(2)
_diffrn_measured_fraction_theta_full 0.975
_diffrn_measured_fraction_theta_max 0.975
_diffrn_measurement_device_type 'CCD area detector'
_diffrn_measurement_method 'phi and omega scans'
_diffrn_radiation_monochromator graphite
_diffrn_radiation_source 'fine-focus sealed tube'
_diffrn_radiation_type MoK\a
_diffrn_radiation_wavelength 0.71073
_diffrn_reflns_av_R_equivalents 0.0769
_diffrn_reflns_av_sigmaI/netI 0.0597
_diffrn_reflns_limit_h_max 10
_diffrn_reflns_limit_h_min -10
_diffrn_reflns_limit_k_max 15
_diffrn_reflns_limit_k_min -16
_diffrn_reflns_limit_l_max 17
_diffrn_reflns_limit_l_min -14
_diffrn_reflns_number 9959
_diffrn_reflns_theta_full 25.06
_diffrn_reflns_theta_max 25.06
_diffrn_reflns_theta_min 1.42
_exptl_absorpt_coefficient_mu 1.138
_exptl_absorpt_correction_type none
_exptl_crystal_density_diffrn 1.522
_exptl_crystal_density_meas 0
_exptl_crystal_F_000 826
_refine_diff_density_max 1.276
_refine_diff_density_min -0.656
_refine_diff_density_rms 0.132
_refine_ls_abs_structure_details 'Flack H D (1983), Acta Cryst. A39, 876-881'
_refine_ls_abs_structure_Flack 0.01(1)
_refine_ls_extinction_method none
_refine_ls_goodness_of_fit_ref 0.991
_refine_ls_hydrogen_treatment constr
_refine_ls_matrix_type full
_refine_ls_number_parameters 412
_refine_ls_number_reflns 5408
_refine_ls_number_restraints 2
_refine_ls_restrained_S_all 0.991
_refine_ls_R_factor_all 0.0726
_refine_ls_R_factor_gt 0.0646
_refine_ls_shift/su_max 0.039
_refine_ls_shift/su_mean 0.007
_refine_ls_structure_factor_coef Fsqd
_refine_ls_weighting_details 'calc w=1/[\s^2^(Fo^2^)+(0.1052P)^2^+7.8992P] where P=(Fo^2^+2Fc^2^)/3'
_refine_ls_weighting_scheme calc
_refine_ls_wR_factor_gt 0.1722
_refine_ls_wR_factor_ref 0.1858
_reflns_number_gt 4794
_reflns_number_total 5408
_reflns_threshold_expression >2sigma(I)
_cod_data_source_file ja076532ysi20070829_025026.cif
_cod_data_source_block 4
_cod_database_code 4110194

loop_
_symmetry_equiv_pos_as_xyz
'x, y, z'
'-x, y+1/2, -z'

loop_
_atom_site_label
_atom_site_type_symbol
_atom_site_fract_x
_atom_site_fract_y
_atom_site_fract_z
_atom_site_U_iso_or_equiv
_atom_site_adp_type
_atom_site_occupancy
_atom_site_symmetry_multiplicity
_atom_site_calc_flag
_atom_site_refinement_flags
Mn1 Mn 0.36000(14) 0.85538(8) 0.17484(9) 0.0195(3) Uani 1 1 d .
Mn2 Mn -0.35949(13) 0.94064(7) 0.32502(9) 0.0187(3) Uani 1 1 d .
Mn3 Mn 0.00028(18) 0.89919(15) 0.24978(11) 0.0171(2) Uani 1 1 d .
O1 O -0.2408(7) 0.8748(6) 0.4432(4) 0.037(2) Uani 1 1 d .
O2 O -0.0105(7) 0.8653(6) 0.3961(4) 0.0302(17) Uani 1 1 d .
O3 O 0.0283(7) 0.5510(5) 0.7209(5) 0.0285(16) Uani 1 1 d .
O4 O 0.2536(8) 0.5753(5) 0.6630(5) 0.0348(17) Uani 1 1 d .
O5 O -0.2320(7) 0.4188(7) -0.0604(5) 0.038(2) Uani 1 1 d .
O6 O -0.0053(7) 0.4277(7) -0.1052(4) 0.041(2) Uani 1 1 d .
O7 O 0.0313(8) 0.7488(6) 0.2204(7) 0.048(2) Uani 1 1 d .
O8 O 0.2468(7) 0.7208(6) 0.1690(5) 0.0364(19) Uani 1 1 d .
O9 O -0.2485(6) 0.8786(5) 0.2118(4) 0.0216(15) Uani 1 1 d .
O10 O -0.4391(6) 0.8194(5) 0.1112(4) 0.0238(15) Uani 1 1 d .
O11 O 0.2492(6) 0.9195(5) 0.2864(4) 0.0227(15) Uani 1 1 d .
O12 O 0.4451(7) 0.9746(6) 0.3905(5) 0.0348(18) Uani 1 1 d .
O13 O 0.4832(8) 1.0041(6) 0.1954(4) 0.0285(16) Uani 1 1 d .
O14 O 0.5070(7) 0.7963(5) 0.3033(5) 0.0336(17) Uani 1 1 d .
N1 N 0.4758(12) 1.1508(7) 0.1396(6) 0.041(2) Uani 1 1 d .
N2 N 0.5188(11) 0.6348(7) 0.3588(7) 0.043(2) Uani 1 1 d .
C1 C -0.0229(12) 0.8329(7) 0.5530(7) 0.028(2) Uani 1 1 d .
C2 C -0.0465(11) 0.7272(7) 0.5803(8) 0.047(3) Uani 1 1 d .
C3 C 0.0770(10) 0.7102(7) 0.6670(6) 0.022(2) Uani 1 1 d .
H3A H 0.0265 0.7288 0.7207 0.026 Uiso 1 1 calc R
C4 C 0.2085(12) 0.7776(8) 0.671(2) 0.183(14) Uani 1 1 d .
H4A H 0.3020 0.7429 0.6653 0.219 Uiso 1 1 calc R
H4B H 0.2212 0.8156 0.7282 0.219 Uiso 1 1 calc R
C5 C 0.1513(15) 0.8510(10) 0.5726(9) 0.075(4) Uani 1 1 d .
H5A H 0.1734 0.9192 0.5861 0.090 Uiso 1 1 calc R
H5B H 0.2012 0.8311 0.5199 0.090 Uiso 1 1 calc R
C6 C -0.111(4) 0.888(3) 0.626(2) 0.220(15) Uiso 1 1 d .
H6A H -0.1041 0.9569 0.6170 0.330 Uiso 1 1 calc R
H6B H -0.0676 0.8709 0.6880 0.330 Uiso 1 1 calc R
H6C H -0.2165 0.8685 0.6160 0.330 Uiso 1 1 calc R
C7 C 0.0053(18) 0.6612(8) 0.4997(8) 0.046(3) Uani 1 1 d .
H7A H -0.0668 0.6676 0.4442 0.069 Uiso 1 1 calc R
H7B H 0.0101 0.5942 0.5194 0.069 Uiso 1 1 calc R
H7C H 0.1038 0.6818 0.4869 0.069 Uiso 1 1 calc R
C8 C -0.2056(13) 0.7126(10) 0.6047(11) 0.079(4) Uani 1 1 d .
H8A H -0.2782 0.7217 0.5498 0.119 Uiso 1 1 calc R
H8B H -0.2246 0.7590 0.6515 0.119 Uiso 1 1 calc R
H8C H -0.2149 0.6477 0.6283 0.119 Uiso 1 1 calc R
C9 C -0.0871(9) 0.8587(7) 0.4561(5) 0.0178(18) Uani 1 1 d .
C10 C 0.1178(8) 0.6052(8) 0.6839(6) 0.020(2) Uani 1 1 d .
C11 C -0.0327(9) 0.4667(7) 0.0566(5) 0.022(2) Uani 1 1 d .
C12 C 0.0701(10) 0.5629(6) 0.0609(6) 0.0318(19) Uani 1 1 d .
C13 C 0.0762(12) 0.5884(9) 0.1668(7) 0.033(3) Uani 1 1 d .
H13A H 0.1494 0.5448 0.2030 0.040 Uiso 1 1 calc R
C14 C -0.0828(11) 0.5652(7) 0.1907(6) 0.043(2) Uani 1 1 d .
H14A H -0.0755 0.5364 0.2525 0.051 Uiso 1 1 calc R
H14B H -0.1424 0.6245 0.1903 0.051 Uiso 1 1 calc R
C15 C -0.1589(12) 0.4940(8) 0.1180(7) 0.050(3) Uani 1 1 d .
H15A H -0.2449 0.5244 0.0803 0.060 Uiso 1 1 calc R
H15B H -0.1940 0.4365 0.1478 0.060 Uiso 1 1 calc R
C16 C 0.018(2) 0.3807(16) 0.1025(15) 0.122(7) Uiso 1 1 d .
H16A H -0.0602 0.3321 0.0923 0.183 Uiso 1 1 calc R
H16B H 0.0418 0.3932 0.1683 0.183 Uiso 1 1 calc R
H16C H 0.1074 0.3579 0.0785 0.183 Uiso 1 1 calc R
C17 C -0.0257(14) 0.6428(8) 0.0027(9) 0.041(3) Uani 1 1 d .
H17A H 0.0329 0.7017 0.0028 0.061 Uiso 1 1 calc R
H17B H -0.1167 0.6554 0.0299 0.061 Uiso 1 1 calc R
H17C H -0.0522 0.6204 -0.0604 0.061 Uiso 1 1 calc R
C18 C 0.2203(12) 0.5418(11) 0.0312(10) 0.086(5) Uani 1 1 d .
H18A H 0.2794 0.6006 0.0335 0.129 Uiso 1 1 calc R
H18B H 0.2060 0.5169 -0.0316 0.129 Uiso 1 1 calc R
H18C H 0.2728 0.4941 0.0723 0.129 Uiso 1 1 calc R
C19 C -0.1044(11) 0.4370(8) -0.0448(7) 0.027(2) Uani 1 1 d .
C20 C 0.1289(14) 0.6958(7) 0.1863(7) 0.034(3) Uani 1 1 d .
C21 C -0.3061(10) 0.8403(7) 0.1364(6) 0.022(2) Uani 1 1 d .
C22 C 0.3035(9) 0.9630(9) 0.3605(7) 0.033(3) Uani 1 1 d .
C23 C 0.556(8) 1.171(6) 0.039(5) 0.26(4) Uiso 0.50 1 d PD
C23A C 0.499(2) 1.2246(16) 0.0683(14) 0.044(5) Uiso 0.50 1 d P
C24A C 0.418(3) 1.198(2) 0.2218(19) 0.073(7) Uiso 0.50 1 d P
C24 C 0.402(2) 1.2492(14) 0.1360(12) 0.034(4) Uani 0.50 1 d PD
C25 C 0.4909(17) 1.0626(10) 0.1433(10) 0.075(4) Uani 1 1 d .
C28 C 0.387(3) 0.6453(19) 0.4042(17) 0.144(8) Uiso 1 1 d .
H28A H 0.3452 0.7095 0.3926 0.215 Uiso 1 1 calc R
H28B H 0.4141 0.6362 0.4703 0.215 Uiso 1 1 calc R
H28C H 0.3127 0.5975 0.3805 0.215 Uiso 1 1 calc R
C26 C 0.579(3) 0.5458(17) 0.388(2) 0.190(14) Uani 1 1 d .
H26A H 0.6656 0.5321 0.3565 0.284 Uiso 1 1 calc R
H26B H 0.5036 0.4959 0.3727 0.284 Uiso 1 1 calc R
H26C H 0.6097 0.5471 0.4540 0.284 Uiso 1 1 calc R
C27 C 0.5652(12) 0.7122(9) 0.3120(8) 0.051(3) Uani 1 1 d .
H27A H 0.6508 0.7022 0.2825 0.062 Uiso 1 1 calc R

loop_
_atom_site_aniso_label
_atom_site_aniso_U_11
_atom_site_aniso_U_22
_atom_site_aniso_U_33
_atom_site_aniso_U_23
_atom_site_aniso_U_13
_atom_site_aniso_U_12
Mn1 0.0131(7) 0.0282(8) 0.0171(7) -0.0009(6) 0.0017(6) -0.0019(6)
Mn2 0.0099(6) 0.0274(8) 0.0182(7) -0.0020(6) 0.0002(5) -0.0009(6)
Mn3 0.0112(4) 0.0224(5) 0.0176(4) -0.0012(3) 0.0014(3) 0.0003(3)
O1 0.027(3) 0.062(5) 0.023(3) 0.008(4) 0.008(3) 0.002(4)
O2 0.025(3) 0.044(4) 0.023(3) 0.004(3) 0.007(3) -0.004(3)
O3 0.031(4) 0.020(3) 0.034(4) 0.024(3) 0.004(3) 0.001(3)
O4 0.042(4) 0.025(4) 0.039(4) 0.012(3) 0.009(3) 0.004(3)
O5 0.011(3) 0.066(6) 0.033(4) -0.025(4) -0.006(3) -0.003(4)
O6 0.029(3) 0.076(6) 0.018(3) -0.020(4) 0.002(3) -0.012(4)
O7 0.029(4) 0.035(5) 0.081(6) 0.009(5) 0.015(4) 0.004(4)
O8 0.013(3) 0.044(5) 0.054(4) -0.011(4) 0.014(3) -0.021(3)
O9 0.010(3) 0.028(4) 0.026(3) -0.004(3) 0.001(2) -0.006(3)
O10 0.015(3) 0.043(4) 0.013(3) -0.020(3) 0.001(2) -0.011(3)
O11 0.017(3) 0.036(4) 0.015(3) -0.003(3) 0.004(2) 0.005(3)
O12 0.013(3) 0.048(5) 0.043(4) 0.000(4) 0.004(3) 0.005(3)
O13 0.027(3) 0.036(4) 0.021(3) 0.014(3) -0.002(3) -0.006(3)
O14 0.023(3) 0.017(3) 0.056(5) 0.003(3) -0.012(3) 0.006(3)
N1 0.066(6) 0.034(6) 0.026(4) 0.019(4) 0.013(4) 0.016(5)
N2 0.040(5) 0.022(4) 0.065(6) 0.016(4) 0.003(5) -0.006(4)
C1 0.044(6) 0.015(4) 0.028(5) 0.017(4) 0.013(5) -0.007(4)
C2 0.042(6) 0.033(5) 0.062(7) 0.023(5) -0.005(5) -0.001(4)
C3 0.025(5) 0.013(4) 0.024(5) 0.001(4) -0.007(4) 0.003(4)
C4 0.024(5) 0.009(5) 0.49(4) -0.018(11) -0.054(12) 0.001(4)
C5 0.079(9) 0.071(8) 0.065(8) 0.028(7) -0.029(7) -0.032(7)
C7 0.100(8) 0.018(5) 0.016(4) -0.001(4) -0.004(5) 0.006(5)
C8 0.054(7) 0.067(8) 0.115(12) 0.048(8) 0.002(7) -0.004(6)
C9 0.015(4) 0.027(5) 0.011(4) -0.007(4) -0.003(3) -0.002(4)
C10 0.001(3) 0.040(6) 0.018(4) -0.001(4) 0.001(3) 0.006(4)
C11 0.024(4) 0.033(5) 0.006(4) 0.009(4) -0.012(3) -0.016(4)
C12 0.035(5) 0.032(4) 0.031(5) -0.012(4) 0.015(4) -0.020(4)
C13 0.036(6) 0.046(7) 0.017(5) -0.005(5) 0.005(4) 0.000(5)
C14 0.061(6) 0.031(5) 0.040(5) -0.013(4) 0.019(4) -0.026(4)
C15 0.058(6) 0.058(7) 0.037(5) -0.021(5) 0.022(4) -0.035(5)
C17 0.056(6) 0.033(6) 0.033(5) 0.010(5) 0.003(5) -0.005(5)
C18 0.044(6) 0.108(11) 0.115(11) -0.085(10) 0.039(7) -0.030(7)
C19 0.029(5) 0.023(5) 0.029(5) -0.016(5) 0.003(4) -0.005(4)
C20 0.064(8) 0.002(4) 0.031(6) -0.005(4) -0.010(5) 0.005(5)
C21 0.032(5) 0.017(4) 0.017(4) -0.002(4) 0.001(4) -0.002(4)
C22 0.010(4) 0.053(7) 0.036(6) -0.018(5) 0.007(4) 0.006(5)
C24 0.043(10) 0.029(10) 0.026(9) 0.013(7) -0.008(7) 0.008(8)
C25 0.089(10) 0.044(7) 0.080(10) 0.026(7) -0.031(8) -0.025(7)
C26 0.20(3) 0.070(15) 0.29(4) 0.06(2) 0.01(3) 0.009(17)
C27 0.045(6) 0.061(7) 0.051(6) 0.006(5) 0.016(5) 0.029(5)

loop_
_atom_type_symbol
_atom_type_description
_atom_type_scat_dispersion_real
_atom_type_scat_dispersion_imag
_atom_type_scat_source
C C 0.0033 0.0016 'International Tables Vol C Tables 4.2.6.8 and 6.1.1.4'
H H 0.0000 0.0000 'International Tables Vol C Tables 4.2.6.8 and 6.1.1.4'
N N 0.0061 0.0033 'International Tables Vol C Tables 4.2.6.8 and 6.1.1.4'
O O 0.0106 0.0060 'International Tables Vol C Tables 4.2.6.8 and 6.1.1.4'
Mn Mn 0.3368 0.7283 'International Tables Vol C Tables 4.2.6.8 and 6.1.1.4'

loop_
_geom_angle_atom_site_label_1
_geom_angle_atom_site_label_2
_geom_angle_atom_site_label_3
_geom_angle
_geom_angle_site_symmetry_1
_geom_angle_site_symmetry_3
O5 Mn1 O8 97.4(3) 2 .
O5 Mn1 O10 98.7(2) 2 1_655
O8 Mn1 O10 101.5(3) . 1_655
O5 Mn1 O11 99.6(3) 2 .
O8 Mn1 O11 97.1(3) . .
O10 Mn1 O11 151.9(2) 1_655 .
O5 Mn1 O14 176.0(3) 2 .
O8 Mn1 O14 86.5(3) . .
O10 Mn1 O14 81.4(3) 1_655 .
O11 Mn1 O14 78.8(3) . .
O5 Mn1 O13 86.0(3) 2 .
O8 Mn1 O13 174.9(3) . .
O10 Mn1 O13 81.6(3) 1_655 .
O11 Mn1 O13 78.6(2) . .
O14 Mn1 O13 90.0(2) . .
O4 Mn2 O1 98.3(3) 2_556 .
O4 Mn2 O12 98.9(3) 2_556 1_455
O1 Mn2 O12 94.7(3) . 1_455
O4 Mn2 O9 99.4(2) 2_556 .
O1 Mn2 O9 102.4(3) . .
O12 Mn2 O9 152.7(3) 1_455 .
O4 Mn2 O14 175.3(3) 2_556 1_455
O1 Mn2 O14 86.2(3) . 1_455
O12 Mn2 O14 79.3(3) 1_455 1_455
O9 Mn2 O14 80.8(2) . 1_455
O4 Mn2 O13 87.2(3) 2_556 1_455
O1 Mn2 O13 173.5(3) . 1_455
O12 Mn2 O13 80.9(3) 1_455 1_455
O9 Mn2 O13 80.0(2) . 1_455
O14 Mn2 O13 88.3(2) 1_455 1_455
O7 Mn3 O6 87.8(4) . 2
O7 Mn3 O3 179.3(4) . 2_556
O6 Mn3 O3 92.0(3) 2 2_556
O7 Mn3 O2 90.6(3) . .
O6 Mn3 O2 177.8(4) 2 .
O3 Mn3 O2 89.6(3) 2_556 .
O7 Mn3 O11 91.0(3) . .
O6 Mn3 O11 93.4(2) 2 .
O3 Mn3 O11 88.3(3) 2_556 .
O2 Mn3 O11 88.2(2) . .
O7 Mn3 O9 88.8(3) . .
O6 Mn3 O9 86.1(2) 2 .
O3 Mn3 O9 91.8(3) 2_556 .
O2 Mn3 O9 92.3(2) . .
O11 Mn3 O9 179.5(3) . .
C9 O1 Mn2 124.4(5) . .
C9 O2 Mn3 146.9(6) . .
C10 O3 Mn3 139.0(6) . 2_546
C10 O4 Mn2 131.6(6) . 2_546
C19 O5 Mn1 131.9(6) . 2_545
C19 O6 Mn3 140.0(6) . 2_545
C20 O7 Mn3 137.6(7) . .
C20 O8 Mn1 133.8(7) . .
C21 O9 Mn2 129.7(6) . .
C21 O9 Mn3 122.9(5) . .
Mn2 O9 Mn3 107.3(3) . .
C21 O10 Mn1 129.5(6) . 1_455
C22 O11 Mn1 131.1(5) . .
C22 O11 Mn3 121.1(5) . .
Mn1 O11 Mn3 107.8(3) . .
C22 O12 Mn2 129.8(6) . 1_655
C25 O13 Mn1 128.5(8) . .
C25 O13 Mn2 136.5(9) . 1_655
Mn1 O13 Mn2 89.8(3) . 1_655
C27 O14 Mn1 126.1(7) . .
C27 O14 Mn2 125.1(7) . 1_655
Mn1 O14 Mn2 91.9(3) . 1_655
C25 N1 C23A 133.3(14) . .
C25 N1 C24 160.5(14) . .
C23A N1 C24 57.3(11) . .
C25 N1 C24A 115.9(15) . .
C23A N1 C24A 110.7(15) . .
C24 N1 C24A 56.5(13) . .
C25 N1 C23 98(3) . .
C23A N1 C23 36(3) . .
C24 N1 C23 93(3) . .
C24A N1 C23 146(3) . .
C27 N2 C26 135.8(16) . .
C27 N2 C28 118.4(14) . .
C26 N2 C28 105.0(18) . .
C9 C1 C2 115.1(9) . .
C9 C1 C5 112.4(8) . .
C2 C1 C5 105.9(9) . .
C9 C1 C6 110.5(15) . .
C2 C1 C6 100.5(16) . .
C5 C1 C6 112.0(15) . .
C8 C2 C1 110.6(9) . .
C8 C2 C3 111.6(9) . .
C1 C2 C3 104.1(8) . .
C8 C2 C7 117.7(11) . .
C1 C2 C7 106.8(9) . .
C3 C2 C7 105.1(8) . .
C4 C3 C10 114.9(8) . .
C4 C3 C2 113.6(12) . .
C10 C3 C2 113.6(8) . .
C4 C3 H3A 104.4 . .
C10 C3 H3A 104.4 . .
C2 C3 H3A 104.4 . .
C3 C4 C5 100.7(11) . .
C3 C4 H4A 111.6 . .
C5 C4 H4A 111.6 . .
C3 C4 H4B 111.6 . .
C5 C4 H4B 111.6 . .
H4A C4 H4B 109.4 . .
C1 C5 C4 103.1(9) . .
C1 C5 H5A 111.1 . .
C4 C5 H5A 111.1 . .
C1 C5 H5B 111.1 . .
C4 C5 H5B 111.1 . .
H5A C5 H5B 109.1 . .
C1 C6 H6A 109.5 . .
C1 C6 H6B 109.5 . .
H6A C6 H6B 109.5 . .
C1 C6 H6C 109.5 . .
H6A C6 H6C 109.5 . .
H6B C6 H6C 109.5 . .
C2 C7 H7A 109.5 . .
C2 C7 H7B 109.5 . .
H7A C7 H7B 109.5 . .
C2 C7 H7C 109.5 . .
H7A C7 H7C 109.5 . .
H7B C7 H7C 109.5 . .
C2 C8 H8A 109.5 . .
C2 C8 H8B 109.5 . .
H8A C8 H8B 109.5 . .
C2 C8 H8C 109.5 . .
H8A C8 H8C 109.5 . .
H8B C8 H8C 109.5 . .
O2 C9 O1 123.5(8) . .
O2 C9 C1 121.9(8) . .
O1 C9 C1 114.6(7) . .
O3 C10 O4 123.5(9) . .
O3 C10 C3 119.0(8) . .
O4 C10 C3 117.4(8) . .
C16 C11 C15 98.2(11) . .
C16 C11 C19 106.8(12) . .
C15 C11 C19 111.1(7) . .
C16 C11 C12 122.1(11) . .
C15 C11 C12 103.2(7) . .
C19 C11 C12 114.0(7) . .
C18 C12 C17 115.2(10) . .
C18 C12 C13 114.4(9) . .
C17 C12 C13 108.3(8) . .
C18 C12 C11 110.9(8) . .
C17 C12 C11 107.0(7) . .
C13 C12 C11 99.6(7) . .
C14 C13 C20 114.8(9) . .
C14 C13 C12 105.2(8) . .
C20 C13 C12 111.0(9) . .
C14 C13 H13A 108.5 . .
C20 C13 H13A 108.5 . .
C12 C13 H13A 108.5 . .
C15 C14 C13 108.3(7) . .
C15 C14 H14A 110.0 . .
C13 C14 H14A 110.0 . .
C15 C14 H14B 110.0 . .
C13 C14 H14B 110.0 . .
H14A C14 H14B 108.4 . .
C14 C15 C11 105.1(7) . .
C14 C15 H15A 110.7 . .
C11 C15 H15A 110.7 . .
C14 C15 H15B 110.7 . .
C11 C15 H15B 110.7 . .
H15A C15 H15B 108.8 . .
C11 C16 H16A 109.5 . .
C11 C16 H16B 109.5 . .
H16A C16 H16B 109.5 . .
C11 C16 H16C 109.5 . .
H16A C16 H16C 109.5 . .
H16B C16 H16C 109.5 . .
C12 C17 H17A 109.5 . .
C12 C17 H17B 109.5 . .
H17A C17 H17B 109.5 . .
C12 C17 H17C 109.5 . .
H17A C17 H17C 109.5 . .
H17B C17 H17C 109.5 . .
C12 C18 H18A 109.5 . .
C12 C18 H18B 109.5 . .
H18A C18 H18B 109.5 . .
C12 C18 H18C 109.5 . .
H18A C18 H18C 109.5 . .
H18B C18 H18C 109.5 . .
O5 C19 O6 124.9(9) . .
O5 C19 C11 120.2(8) . .
O6 C19 C11 114.6(8) . .
O8 C20 O7 126.4(9) . .
O8 C20 C13 119.9(10) . .
O7 C20 C13 113.8(10) . .
O10 C21 O9 128.5(8) . .
O11 C22 O12 126.1(8) . .
C23A C23 N1 59(3) . .
C23 C23A C24 147(6) . .
C23 C23A N1 85(5) . .
C24 C23A N1 62.0(12) . .
C24 C24A N1 61.6(14) . .
C24A C24 C23A 119.0(19) . .
C24A C24 N1 61.9(14) . .
C23A C24 N1 60.7(12) . .
O13 C25 N1 137.1(18) . .
N2 C28 H28A 109.5 . .
N2 C28 H28B 109.5 . .
H28A C28 H28B 109.5 . .
N2 C28 H28C 109.5 . .
H28A C28 H28C 109.5 . .
H28B C28 H28C 109.5 . .
N2 C26 H26A 109.5 . .
N2 C26 H26B 109.5 . .
H26A C26 H26B 109.5 . .
N2 C26 H26C 109.5 . .
H26A C26 H26C 109.5 . .
H26B C26 H26C 109.5 . .
O14 C27 N2 128.2(9) . .
O14 C27 H27A 115.9 . .
N2 C27 H27A 115.9 . .

loop_
_geom_bond_atom_site_label_1
_geom_bond_atom_site_label_2
_geom_bond_distance
_geom_bond_site_symmetry_2
Mn1 O5 2.067(6) 2
Mn1 O8 2.096(8) .
Mn1 O10 2.170(6) 1_655
Mn1 O11 2.183(6) .
Mn1 O14 2.269(7) .
Mn1 O13 2.313(7) .
Mn2 O4 2.068(7) 2_556
Mn2 O1 2.086(7) .
Mn2 O12 2.135(7) 1_455
Mn2 O9 2.191(6) .
Mn2 O14 2.305(7) 1_455
Mn2 O13 2.346(6) 1_455
Mn3 O7 2.130(9) .
Mn3 O6 2.131(6) 2
Mn3 O3 2.146(7) 2_556
Mn3 O2 2.177(6) .
Mn3 O11 2.218(6) .
Mn3 O9 2.219(6) .
O1 C9 1.369(11) .
O2 C9 1.175(10) .
O3 C10 1.258(11) .
O3 Mn3 2.146(7) 2_546
O4 C10 1.345(10) .
O4 Mn2 2.068(7) 2_546
O5 C19 1.151(11) .
O5 Mn1 2.067(6) 2_545
O6 C19 1.325(11) .
O6 Mn3 2.131(6) 2_545
O7 C20 1.279(13) .
O8 C20 1.160(13) .
O9 C21 1.253(10) .
O10 C21 1.221(10) .
O10 Mn1 2.170(6) 1_455
O11 C22 1.261(11) .
O12 C22 1.283(11) .
O12 Mn2 2.135(6) 1_655
O13 C25 1.108(14) .
O13 Mn2 2.346(6) 1_655
O14 C27 1.263(13) .
O14 Mn2 2.305(7) 1_655
N1 C25 1.217(17) .
N1 C23A 1.48(2) .
N1 C24 1.50(2) .
N1 C24A 1.50(3) .
N1 C23 1.72(7) .
N2 C27 1.351(15) .
N2 C26 1.37(2) .
N2 C28 1.42(2) .
C1 C9 1.480(12) .
C1 C2 1.523(12) .
C1 C5 1.553(16) .
C1 C6 1.58(3) .
C2 C8 1.514(15) .
C2 C3 1.566(13) .
C2 C7 1.590(16) .
C3 C4 1.483(14) .
C3 C10 1.496(14) .
C3 H3A 0.9800 .
C4 C5 1.76(2) .
C4 H4A 0.9700 .
C4 H4B 0.9700 .
C5 H5A 0.9700 .
C5 H5B 0.9700 .
C6 H6A 0.9600 .
C6 H6B 0.9600 .
C6 H6C 0.9600 .
C7 H7A 0.9600 .
C7 H7B 0.9600 .
C7 H7C 0.9600 .
C8 H8A 0.9600 .
C8 H8B 0.9600 .
C8 H8C 0.9600 .
C11 C16 1.40(2) .
C11 C15 1.565(13) .
C11 C19 1.570(12) .
C11 C12 1.600(11) .
C12 C18 1.483(13) .
C12 C17 1.561(15) .
C12 C13 1.563(12) .
C13 C14 1.530(14) .
C13 C20 1.559(16) .
C13 H13A 0.9800 .
C14 C15 1.523(12) .
C14 H14A 0.9700 .
C14 H14B 0.9700 .
C15 H15A 0.9700 .
C15 H15B 0.9700 .
C16 H16A 0.9600 .
C16 H16B 0.9600 .
C16 H16C 0.9600 .
C17 H17A 0.9600 .
C17 H17B 0.9600 .
C17 H17C 0.9600 .
C18 H18A 0.9600 .
C18 H18B 0.9600 .
C18 H18C 0.9600 .
C23 C23A 1.02(4) .
C23A C24 1.43(3) .
C24A C24 1.42(3) .
C28 H28A 0.9600 .
C28 H28B 0.9600 .
C28 H28C 0.9600 .
C26 H26A 0.9600 .
C26 H26B 0.9600 .
C26 H26C 0.9600 .
C27 H27A 0.9300 .
